data_4508062
loop_
_publ_author_name
'Singh, Ruchi'
'Bharadwaj, Parimal K.'

_publ_section_title
;
 Coordination Polymers Built with a Linear Bis-Imidazole and Different
 Dicarboxylates: Unusual Entanglement and Emission Properties
;
_journal_issue 8
_journal_name_full 'Crystal Growth &amp; Design'
_journal_page_first 3722
_journal_paper_doi 10.1021/cg400756z
_journal_volume 13
_journal_year 2013
_chemical_formula_moiety 'C32 H21 Br2 Co N8 O9'
_chemical_formula_sum 'C32 H21 Br2 Co N8 O9'
_chemical_formula_weight 880.32
_chemical_name_systematic
; 
 ? 
;
_space_group_IT_number 52
_symmetry_cell_setting orthorhombic
_symmetry_space_group_name_Hall '-P 2a 2bc'
_symmetry_space_group_name_H-M 'P n n a'
_atom_sites_solution_hydrogens geom
_atom_sites_solution_primary direct
_atom_sites_solution_secondary difmap
_audit_creation_method SHELXL-97
_cell_angle_alpha 90.00
_cell_angle_beta 90.00
_cell_angle_gamma 90.00
_cell_formula_units_Z 4
_cell_length_a 8.733(2)
_cell_length_b 22.980(5)
_cell_length_c 16.283(4)
_cell_measurement_reflns_used 999
_cell_measurement_temperature 100(2)
_cell_measurement_theta_max 25.25
_cell_measurement_theta_min 2.5
_cell_volume 3267.7(13)
_computing_cell_refinement 'SAINT 6.45 ( Bruker, 2003)'
_computing_data_collection 'SMART 5.628 (Bruker, 2003)'
_computing_data_reduction 'SAINT 6.45 ( Bruker, 2003)'
_computing_molecular_graphics 'DIAMOND 2.1e'
_computing_structure_refinement 'SHELXL-97 (Sheldrick, 1997)'
_computing_structure_solution SIR-97
_diffrn_ambient_temperature 100(2)
_diffrn_measured_fraction_theta_full 0.996
_diffrn_measured_fraction_theta_max 0.996
_diffrn_measurement_device_type 'BRUKER SMART APEX'
_diffrn_measurement_method /w-scans
_diffrn_radiation_monochromator graphite
_diffrn_radiation_source 'fine-focus sealed tube'
_diffrn_radiation_type MoK\a
_diffrn_radiation_wavelength 0.71073
_diffrn_reflns_av_R_equivalents 0.0679
_diffrn_reflns_av_sigmaI/netI 0.0497
_diffrn_reflns_limit_h_max 10
_diffrn_reflns_limit_h_min -10
_diffrn_reflns_limit_k_max 27
_diffrn_reflns_limit_k_min -18
_diffrn_reflns_limit_l_max 19
_diffrn_reflns_limit_l_min -19
_diffrn_reflns_number 16284
_diffrn_reflns_theta_full 25.25
_diffrn_reflns_theta_max 25.25
_diffrn_reflns_theta_min 2.50
_exptl_absorpt_coefficient_mu 3.041
_exptl_absorpt_correction_T_max 0.615
_exptl_absorpt_correction_T_min 0.505
_exptl_absorpt_correction_type empirical
_exptl_absorpt_process_details Sadabs
_exptl_crystal_colour red
_exptl_crystal_density_diffrn 1.789
_exptl_crystal_density_method 'not measured'
_exptl_crystal_description prism
_exptl_crystal_F_000 1752
_exptl_crystal_size_max 0.23
_exptl_crystal_size_mid 0.19
_exptl_crystal_size_min 0.16
_refine_diff_density_max 1.560
_refine_diff_density_min -1.564
_refine_diff_density_rms 0.151
_refine_ls_extinction_method none
_refine_ls_goodness_of_fit_ref 1.048
_refine_ls_hydrogen_treatment mixed
_refine_ls_matrix_type full
_refine_ls_number_parameters 253
_refine_ls_number_reflns 2963
_refine_ls_number_restraints 11
_refine_ls_restrained_S_all 1.046
_refine_ls_R_factor_all 0.1239
_refine_ls_R_factor_gt 0.0954
_refine_ls_shift/su_max 0.001
_refine_ls_shift/su_mean 0.000
_refine_ls_structure_factor_coef Fsqd
_refine_ls_weighting_details 'calc w=1/[\s^2^(Fo^2^)+(0.1521P)^2^+20.3214P] where P=(Fo^2^+2Fc^2^)/3'
_refine_ls_weighting_scheme calc
_refine_ls_wR_factor_gt 0.2521
_refine_ls_wR_factor_ref 0.2782
_reflns_number_gt 2098
_reflns_number_total 2963
_reflns_threshold_expression >2sigma(I)
_cod_data_source_file cg400756z_si_002.cif
_cod_data_source_block Complex8
_cod_depositor_comments
;
The following automatic conversions were performed:

'_exptl_absorpt_correction_type' value 'Empirical' changed to
'empirical' according to
/home/saulius/struct/CIF-dictionaries/cif_core.dic dictionary named
'cif_core.dic' version 2.4.2 from 2011-04-26.

Automatic conversion script
Id: cif_fix_values 1891 2012-01-12 08:04:46Z andrius 
;
_cod_original_cell_volume 3267.8(13)
_cod_original_sg_symbol_H-M Pnna
_cod_database_code 4508062

loop_
_symmetry_equiv_pos_as_xyz
'x, y, z'
'-x+1/2, -y, z'
'-x+1/2, y+1/2, -z+1/2'
'x, -y+1/2, -z+1/2'
'-x, -y, -z'
'x-1/2, y, -z'
'x-1/2, -y-1/2, z-1/2'
'-x, y-1/2, z-1/2'

loop_
_atom_site_label
_atom_site_type_symbol
_atom_site_fract_x
_atom_site_fract_y
_atom_site_fract_z
_atom_site_U_iso_or_equiv
_atom_site_adp_type
_atom_site_occupancy
_atom_site_symmetry_multiplicity
_atom_site_calc_flag
_atom_site_refinement_flags
_atom_site_disorder_assembly
_atom_site_disorder_group
Co Co 0.27113(13) 0.2500 0.2500 0.0269(3) Uani 1 2 d S . .
Br1 Br -0.3699(2) 0.41989(8) 0.47215(14) 0.0757(4) Uani 0.4679(15) 1 d P A 1
Br2 Br -0.0123(2) 0.55175(7) 0.26113(13) 0.0757(4) Uani 0.5321(15) 1 d P A 2
O1 O 0.2083(5) 0.3362(2) 0.2543(3) 0.0427(12) Uani 1 1 d . . .
O2 O 0.0780(5) 0.28061(19) 0.3387(3) 0.0403(11) Uani 1 1 d . . .
O1W O -0.2044(14) 0.2500 0.2500 0.149(7) Uani 1 2 d SD . .
H1W1 H -0.299(2) 0.2500 0.2500 0.223 Uiso 1 2 d SD . .
H1W2 H -0.182(4) 0.264(4) 0.296(2) 0.223 Uiso 1 1 d D . .
N1 N 0.4246(6) 0.2440(2) 0.3450(3) 0.0308(12) Uani 1 1 d . . .
N2 N 0.5964(6) 0.1998(2) 0.4229(3) 0.0377(13) Uani 1 1 d . . .
N3 N 0.9669(6) 0.0147(3) 0.5275(4) 0.0444(15) Uani 1 1 d . . .
C1 C 0.4418(8) 0.2754(3) 0.4174(4) 0.0421(17) Uani 1 1 d . . .
H1A H 0.3898 0.3105 0.4305 0.051 Uiso 1 1 calc R . .
C2 C 0.5434(8) 0.2482(3) 0.4661(5) 0.0471(18) Uani 1 1 d . . .
H2A H 0.5735 0.2598 0.5197 0.056 Uiso 1 1 calc R . .
C3 C 0.5187(7) 0.1998(3) 0.3508(4) 0.0344(15) Uani 1 1 d . . .
H3A H 0.5310 0.1712 0.3093 0.041 Uiso 1 1 calc R . .
C4 C 0.6990(7) 0.1557(3) 0.4499(4) 0.0383(16) Uani 1 1 d . . .
C5 C 0.7826(8) 0.1250(3) 0.3923(5) 0.0490(19) Uani 1 1 d . . .
H5A H 0.7794 0.1361 0.3362 0.059 Uiso 1 1 calc R . .
C6 C 0.8709(8) 0.0780(3) 0.4163(5) 0.053(2) Uani 1 1 d . . .
H6A H 0.9247 0.0559 0.3763 0.063 Uiso 1 1 calc R . .
C7 C 0.8810(7) 0.0633(3) 0.4980(5) 0.0430(17) Uani 1 1 d . . .
C8 C 0.8010(8) 0.0951(3) 0.5556(4) 0.0414(17) Uani 1 1 d . . .
H8A H 0.8087 0.0852 0.6121 0.050 Uiso 1 1 calc R . .
C9A C 0.7098(8) 0.1414(3) 0.5320(4) 0.0421(17) Uani 1 1 d . . .
H9AA H 0.6550 0.1632 0.5720 0.051 Uiso 1 1 calc R . .
C9 C 0.1027(7) 0.3286(3) 0.3076(4) 0.0331(14) Uani 1 1 d . . .
C10 C 0.0048(7) 0.3801(3) 0.3283(4) 0.0314(14) Uani 1 1 d . . .
C11 C -0.1175(7) 0.3753(3) 0.3831(4) 0.0358(15) Uani 1 1 d . A .
H11A H -0.1365 0.3395 0.4104 0.043 Uiso 1 1 calc R . .
C12 C -0.2114(6) 0.4231(3) 0.3973(3) 0.0361(15) Uani 1 1 d D . .
C13 C -0.1925(7) 0.4754(3) 0.3568(4) 0.0348(15) Uani 1 1 d . . .
C14 C -0.0630(8) 0.4794(2) 0.3077(4) 0.0423(17) Uani 1 1 d D . .
C15 C 0.0337(8) 0.4333(3) 0.2925(4) 0.0409(17) Uani 1 1 d . A .
H15A H 0.1199 0.4382 0.2576 0.049 Uiso 1 1 calc R . .
O1A O 0.1153(5) 0.5384(5) 0.2421(10) 0.158(5) Uani 0.5321(15) 1 d PD A 1
O2A O -0.1124(6) 0.5591(4) 0.2339(7) 0.077(3) Uani 0.5321(15) 1 d PD A 1
N1A N -0.0171(7) 0.5229(3) 0.2526(6) 0.147(6) Uani 0.5321(15) 1 d PD A 1
N2A N -0.3201(7) 0.4136(3) 0.4593(5) 0.147(6) Uani 0.4679(15) 1 d PD A 2
O4A O -0.3225(11) 0.3742(3) 0.5094(6) 0.077(3) Uani 0.4679(15) 1 d PD A 2
O3A O -0.4325(11) 0.4451(5) 0.4607(10) 0.158(5) Uani 0.4679(15) 1 d PD A 2

loop_
_atom_site_aniso_label
_atom_site_aniso_U_11
_atom_site_aniso_U_22
_atom_site_aniso_U_33
_atom_site_aniso_U_23
_atom_site_aniso_U_13
_atom_site_aniso_U_12
Co 0.0293(6) 0.0234(6) 0.0281(6) 0.0000(4) 0.000 0.000
Br1 0.0797(8) 0.0465(6) 0.1010(10) 0.0291(6) 0.0512(7) 0.0201(6)
Br2 0.0797(8) 0.0465(6) 0.1010(10) 0.0291(6) 0.0512(7) 0.0201(6)
O1 0.052(3) 0.041(3) 0.035(2) 0.002(2) 0.008(2) 0.017(2)
O2 0.042(2) 0.032(2) 0.047(3) -0.003(2) 0.001(2) 0.005(2)
O1W 0.094(9) 0.214(19) 0.140(13) -0.032(11) 0.000 0.000
N1 0.029(2) 0.032(3) 0.032(3) 0.000(2) -0.005(2) 0.003(2)
N2 0.035(3) 0.036(3) 0.042(3) -0.011(2) -0.010(2) 0.012(2)
N3 0.038(3) 0.047(3) 0.049(3) -0.002(3) -0.011(3) 0.012(3)
C1 0.045(4) 0.040(4) 0.042(4) -0.012(3) -0.011(3) 0.008(3)
C2 0.052(4) 0.047(4) 0.043(4) -0.019(3) -0.013(3) 0.010(3)
C3 0.035(3) 0.038(3) 0.031(3) -0.006(3) -0.004(3) 0.001(3)
C4 0.035(3) 0.038(3) 0.042(4) -0.008(3) -0.008(3) 0.007(3)
C5 0.050(4) 0.060(5) 0.038(4) -0.003(3) -0.005(3) 0.018(4)
C6 0.050(4) 0.055(4) 0.053(4) -0.010(4) -0.012(3) 0.023(4)
C7 0.034(3) 0.037(3) 0.058(4) -0.002(3) -0.013(3) 0.006(3)
C8 0.041(4) 0.040(4) 0.044(4) 0.002(3) -0.009(3) 0.005(3)
C9A 0.039(3) 0.048(4) 0.039(4) -0.005(3) -0.010(3) 0.008(3)
C9 0.035(3) 0.036(3) 0.029(3) 0.000(3) -0.005(3) 0.003(3)
C10 0.037(3) 0.034(3) 0.024(3) -0.002(2) -0.002(3) 0.007(3)
C11 0.041(3) 0.032(3) 0.035(3) 0.002(3) 0.002(3) 0.002(3)
C12 0.029(3) 0.038(4) 0.041(4) -0.003(3) 0.008(3) 0.003(3)
C13 0.033(3) 0.028(3) 0.042(3) -0.004(3) -0.001(3) 0.007(3)
C14 0.042(4) 0.034(3) 0.051(4) 0.016(3) 0.013(3) 0.006(3)
C15 0.047(4) 0.032(3) 0.043(4) 0.009(3) 0.013(3) 0.010(3)
O1A 0.110(6) 0.115(6) 0.249(11) 0.145(7) 0.127(7) 0.087(5)
O2A 0.052(4) 0.112(7) 0.068(5) 0.064(5) 0.023(4) 0.012(5)
N1A 0.081(9) 0.190(12) 0.170(12) -0.158(10) 0.002(9) -0.047(10)
N2A 0.081(9) 0.190(12) 0.170(12) -0.158(10) 0.002(9) -0.047(10)
O4A 0.052(4) 0.112(7) 0.068(5) 0.064(5) 0.023(4) 0.012(5)
O3A 0.110(6) 0.115(6) 0.249(11) 0.145(7) 0.127(7) 0.087(5)

loop_
_atom_type_symbol
_atom_type_description
_atom_type_scat_dispersion_real
_atom_type_scat_dispersion_imag
_atom_type_scat_source
C C 0.0033 0.0016 'International Tables Vol C Tables 4.2.6.8 and 6.1.1.4'
H H 0.0000 0.0000 'International Tables Vol C Tables 4.2.6.8 and 6.1.1.4'
N N 0.0061 0.0033 'International Tables Vol C Tables 4.2.6.8 and 6.1.1.4'
O O 0.0106 0.0060 'International Tables Vol C Tables 4.2.6.8 and 6.1.1.4'
Br Br -0.2901 2.4595 'International Tables Vol C Tables 4.2.6.8 and 6.1.1.4'
Co Co 0.3494 0.9721 'International Tables Vol C Tables 4.2.6.8 and 6.1.1.4'

loop_
_geom_angle_atom_site_label_1
_geom_angle_atom_site_label_2
_geom_angle_atom_site_label_3
_geom_angle
_geom_angle_site_symmetry_1
_geom_angle_site_symmetry_3
N1 Co N1 98.4(3) 4 .
N1 Co O1 102.30(19) 4 4
N1 Co O1 97.78(18) . 4
N1 Co O1 97.78(18) 4 .
N1 Co O1 102.30(19) . .
O1 Co O1 149.1(3) 4 .
N1 Co O2 156.99(17) 4 .
N1 Co O2 91.47(18) . .
O1 Co O2 96.84(17) 4 .
O1 Co O2 59.66(17) . .
N1 Co O2 91.47(18) 4 4
N1 Co O2 156.99(17) . 4
O1 Co O2 59.66(17) 4 4
O1 Co O2 96.84(17) . 4
O2 Co O2 87.2(2) . 4
N1 Co C9 128.0(2) 4 .
N1 Co C9 98.61(19) . .
O1 Co C9 123.3(2) 4 .
O1 Co C9 30.47(19) . .
O2 Co C9 29.21(18) . .
O2 Co C9 91.41(18) 4 .
N1 Co C9 98.61(19) 4 4
N1 Co C9 128.0(2) . 4
O1 Co C9 30.47(19) 4 4
O1 Co C9 123.3(2) . 4
O2 Co C9 91.41(18) . 4
O2 Co C9 29.21(18) 4 4
C9 Co C9 108.3(3) . 4
C9 O1 Co 94.8(4) . .
C9 O2 Co 83.6(4) . .
H1W1 O1W H1W2 104(2) . .
C3 N1 C1 105.9(5) . .
C3 N1 Co 121.1(4) . .
C1 N1 Co 132.5(4) . .
C3 N2 C2 105.6(5) . .
C3 N2 C4 125.8(5) . .
C2 N2 C4 128.4(6) . .
N3 N3 C7 114.7(7) 5_756 .
C2 C1 N1 109.3(6) . .
C2 C1 H1A 125.4 . .
N1 C1 H1A 125.4 . .
C1 C2 N2 107.0(6) . .
C1 C2 H2A 126.5 . .
N2 C2 H2A 126.5 . .
N1 C3 N2 112.2(5) . .
N1 C3 H3A 123.9 . .
N2 C3 H3A 123.9 . .
C9A C4 C5 119.9(6) . .
C9A C4 N2 120.8(6) . .
C5 C4 N2 119.2(6) . .
C6 C5 C4 120.2(7) . .
C6 C5 H5A 119.9 . .
C4 C5 H5A 119.9 . .
C7 C6 C5 120.0(7) . .
C7 C6 H6A 120.0 . .
C5 C6 H6A 120.0 . .
C6 C7 C8 119.7(6) . .
C6 C7 N3 123.5(6) . .
C8 C7 N3 116.8(6) . .
C7 C8 C9A 120.7(7) . .
C7 C8 H8A 119.7 . .
C9A C8 H8A 119.7 . .
C4 C9A C8 119.4(6) . .
C4 C9A H9AA 120.3 . .
C8 C9A H9AA 120.3 . .
O2 C9 O1 121.8(6) . .
O2 C9 C10 120.9(6) . .
O1 C9 C10 117.2(6) . .
O2 C9 Co 67.2(3) . .
O1 C9 Co 54.7(3) . .
C10 C9 Co 170.6(4) . .
C15 C10 C11 118.8(6) . .
C15 C10 C9 120.1(6) . .
C11 C10 C9 121.2(6) . .
C12 C11 C10 119.7(6) . .
C12 C11 H11A 120.2 . .
C10 C11 H11A 120.2 . .
C13 C12 C11 122.5(5) . .
C13 C12 N2A 124.0(6) . .
C11 C12 N2A 113.4(6) . .
C13 C12 Br1 116.1(4) . .
C11 C12 Br1 121.4(5) . .
N2A C12 Br1 8.6(3) . .
C12 C13 C14 115.6(5) . .
C12 C13 C13 124.9(6) . 2_465
C14 C13 C13 119.3(6) . 2_465
C15 C14 C13 123.4(5) . .
C15 C14 N1A 105.0(6) . .
C13 C14 N1A 130.5(6) . .
C15 C14 Br2 117.6(5) . .
C13 C14 Br2 119.0(5) . .
N1A C14 Br2 17.0(5) . .
C14 C15 C10 119.6(6) . .
C14 C15 H15A 120.2 . .
C10 C15 H15A 120.2 . .
O2A N1A O1A 114.5(5) . .
O2A N1A C14 116.9(7) . .
O1A N1A C14 124.6(8) . .
O4A N2A O3A 114.5(6) . .
O4A N2A C12 127.5(7) . .
O3A N2A C12 117.7(8) . .

loop_
_geom_bond_atom_site_label_1
_geom_bond_atom_site_label_2
_geom_bond_distance
_geom_bond_site_symmetry_2
Co N1 2.052(5) 4
Co N1 2.052(5) .
Co O1 2.057(5) 4
Co O1 2.057(5) .
Co O2 2.329(5) .
Co O2 2.329(5) 4
Co C9 2.511(6) .
Co C9 2.511(6) 4
Br1 C12 1.845(5) .
Br2 C14 1.879(6) .
O1 C9 1.278(8) .
O2 C9 1.233(8) .
O1W H1W1 0.822(17) .
O1W H1W2 0.832(19) .
N1 C3 1.309(8) .
N1 C1 1.390(8) .
N2 C3 1.356(8) .
N2 C2 1.396(9) .
N2 C4 1.421(8) .
N3 N3 1.262(11) 5_756
N3 C7 1.430(8) .
C1 C2 1.344(10) .
C1 H1A 0.9500 .
C2 H2A 0.9500 .
C3 H3A 0.9500 .
C4 C9A 1.380(9) .
C4 C5 1.383(10) .
C5 C6 1.382(10) .
C5 H5A 0.9500 .
C6 C7 1.375(11) .
C6 H6A 0.9500 .
C7 C8 1.380(10) .
C8 C9A 1.383(9) .
C8 H8A 0.9500 .
C9A H9AA 0.9500 .
C9 C10 1.498(8) .
C10 C15 1.377(9) .
C10 C11 1.396(9) .
C11 C12 1.390(9) .
C11 H11A 0.9500 .
C12 C13 1.381(9) .
C12 N2A 1.403(5) .
C13 C14 1.389(9) .
C13 C13 1.514(12) 2_465
C14 C15 1.377(9) .
C14 N1A 1.401(5) .
C15 H15A 0.9500 .
O1A N1A 1.222(5) .
O2A N1A 1.215(5) .
N2A O4A 1.218(5) .
N2A O3A 1.221(5) .

loop_
_geom_hbond_atom_site_label_D
_geom_hbond_atom_site_label_H
_geom_hbond_atom_site_label_A
_geom_hbond_distance_DH
_geom_hbond_distance_HA
_geom_hbond_distance_DA
_geom_hbond_angle_DHA
O1W H1W2 O2 0.832(19) 2.41(3) 2.944(11) 123(3)

loop_
_geom_torsion_atom_site_label_1
_geom_torsion_atom_site_label_2
_geom_torsion_atom_site_label_3
_geom_torsion_atom_site_label_4
_geom_torsion
_geom_torsion_site_symmetry_1
_geom_torsion_site_symmetry_4
N1 Co O1 C9 173.5(4) 4 .
N1 Co O1 C9 -86.1(4) . .
O1 Co O1 C9 43.2(3) 4 .
O2 Co O1 C9 -1.6(3) . .
O2 Co O1 C9 81.1(4) 4 .
C9 Co O1 C9 67.8(5) 4 .
N1 Co O2 C9 -10.6(7) 4 .
N1 Co O2 C9 105.1(4) . .
O1 Co O2 C9 -156.9(4) 4 .
O1 Co O2 C9 1.7(3) . .
O2 Co O2 C9 -97.9(4) 4 .
C9 Co O2 C9 -126.8(4) 4 .
N1 Co N1 C3 -63.4(4) 4 .
O1 Co N1 C3 40.3(5) 4 .
O1 Co N1 C3 -163.3(5) . .
O2 Co N1 C3 137.4(5) . .
O2 Co N1 C3 51.1(8) 4 .
C9 Co N1 C3 165.9(5) . .
C9 Co N1 C3 44.5(6) 4 .
N1 Co N1 C1 126.7(6) 4 .
O1 Co N1 C1 -129.6(6) 4 .
O1 Co N1 C1 26.7(6) . .
O2 Co N1 C1 -32.5(6) . .
O2 Co N1 C1 -118.9(6) 4 .
C9 Co N1 C1 -4.0(6) . .
C9 Co N1 C1 -125.4(6) 4 .
C3 N1 C1 C2 -1.6(8) . .
Co N1 C1 C2 169.4(5) . .
N1 C1 C2 N2 2.1(8) . .
C3 N2 C2 C1 -1.8(8) . .
C4 N2 C2 C1 -176.3(7) . .
C1 N1 C3 N2 0.4(7) . .
Co N1 C3 N2 -171.9(4) . .
C2 N2 C3 N1 0.9(7) . .
C4 N2 C3 N1 175.6(6) . .
C3 N2 C4 C9A -145.4(7) . .
C2 N2 C4 C9A 28.1(10) . .
C3 N2 C4 C5 31.2(10) . .
C2 N2 C4 C5 -155.3(7) . .
C9A C4 C5 C6 3.3(11) . .
N2 C4 C5 C6 -173.3(7) . .
C4 C5 C6 C7 -2.8(11) . .
C5 C6 C7 C8 0.8(11) . .
C5 C6 C7 N3 178.5(7) . .
N3 N3 C7 C6 -0.5(11) 5_756 .
N3 N3 C7 C8 177.2(7) 5_756 .
C6 C7 C8 C9A 0.5(10) . .
N3 C7 C8 C9A -177.3(6) . .
C5 C4 C9A C8 -2.0(10) . .
N2 C4 C9A C8 174.6(6) . .
C7 C8 C9A C4 0.0(10) . .
Co O2 C9 O1 -2.8(6) . .
Co O2 C9 C10 174.6(5) . .
Co O1 C9 O2 3.2(6) . .
Co O1 C9 C10 -174.3(5) . .
N1 Co C9 O2 174.7(3) 4 .
N1 Co C9 O2 -77.4(4) . .
O1 Co C9 O2 27.8(4) 4 .
O1 Co C9 O2 -177.1(6) . .
O2 Co C9 O2 81.8(4) 4 .
C9 Co C9 O2 57.5(3) 4 .
N1 Co C9 O1 -8.2(5) 4 .
N1 Co C9 O1 99.7(4) . .
O1 Co C9 O1 -155.1(3) 4 .
O2 Co C9 O1 177.1(6) . .
O2 Co C9 O1 -101.1(4) 4 .
C9 Co C9 O1 -125.4(4) 4 .
N1 Co C9 C10 24(3) 4 .
N1 Co C9 C10 132(3) . .
O1 Co C9 C10 -123(3) 4 .
O1 Co C9 C10 32(3) . .
O2 Co C9 C10 -151(3) . .
O2 Co C9 C10 -69(3) 4 .
C9 Co C9 C10 -93(3) 4 .
O2 C9 C10 C15 -179.7(6) . .
O1 C9 C10 C15 -2.2(9) . .
Co C9 C10 C15 -32(3) . .
O2 C9 C10 C11 -0.3(9) . .
O1 C9 C10 C11 177.2(6) . .
Co C9 C10 C11 148(2) . .
C15 C10 C11 C12 3.0(9) . .
C9 C10 C11 C12 -176.4(6) . .
C10 C11 C12 C13 2.6(10) . .
C10 C11 C12 N2A -174.3(6) . .
C10 C11 C12 Br1 -177.6(5) . .
C11 C12 C13 C14 -7.1(9) . .
N2A C12 C13 C14 169.5(7) . .
Br1 C12 C13 C14 173.1(5) . .
C11 C12 C13 C13 167.4(5) . 2_465
N2A C12 C13 C13 -16.1(10) . 2_465
Br1 C12 C13 C13 -12.5(8) . 2_465
C12 C13 C14 C15 6.4(10) . .
C13 C13 C14 C15 -168.3(6) 2_465 .
C12 C13 C14 N1A 172.8(8) . .
C13 C13 C14 N1A -1.9(12) 2_465 .
C12 C13 C14 Br2 -171.9(5) . .
C13 C13 C14 Br2 13.3(8) 2_465 .
C13 C14 C15 C10 -1.2(11) . .
N1A C14 C15 C10 -170.5(7) . .
Br2 C14 C15 C10 177.2(5) . .
C11 C10 C15 C14 -3.7(10) . .
C9 C10 C15 C14 175.7(6) . .
C15 C14 N1A O2A 155.5(10) . .
C13 C14 N1A O2A -12.8(16) . .
Br2 C14 N1A O2A -64.7(10) . .
C15 C14 N1A O1A -48.3(15) . .
C13 C14 N1A O1A 143.4(13) . .
Br2 C14 N1A O1A 91.5(17) . .
C13 C12 N2A O4A -162.7(10) . .
C11 C12 N2A O4A 14.1(13) . .
Br1 C12 N2A O4A 175(3) . .
C13 C12 N2A O3A 23.5(15) . .
C11 C12 N2A O3A -159.7(11) . .
Br1 C12 N2A O3A 1(2) . .
